data_9002210
loop_
_publ_author_name
'Sharma, A.'
'Jenkins, D. M.'

_publ_section_title
;
 Hydrothermal synthesis of amphiboles along the tremolite-pargasite join
 and in the ternary system tremolite-pargasite-cummingtonite
 Sample: PARG 21-2
;
_journal_name_full 'American Mineralogist'
_journal_page_first 1304
_journal_page_last 1318
_journal_volume 84
_journal_year 1999
_chemical_formula_sum 'Al1.2 Ca1.68 Mg4.92 Na0.43 O24 Si7.2'
_chemical_name_mineral Pargasite
_space_group_IT_number 12
_symmetry_space_group_name_Hall '-C 2y'
_symmetry_space_group_name_H-M 'C 1 2/m 1'
_cell_angle_alpha 90
_cell_angle_beta 104.829
_cell_angle_gamma 90
_cell_formula_units_Z 2
_cell_length_a 9.8184
_cell_length_b 18.021
_cell_length_c 5.2780
_cell_volume 902.772
_database_code_amcsd 0002278
_exptl_crystal_density_diffrn 3.000
_cod_original_formula_sum 'O24 Si7.2 Al1.2 Mg4.92 Ca1.68 Na.43'
_cod_database_code 9002210

loop_
_space_group_symop_operation_xyz
x,y,z
1/2+x,1/2+y,z
x,-y,z
1/2+x,1/2-y,z
-x,y,-z
1/2-x,1/2+y,-z
-x,-y,-z
1/2-x,1/2-y,-z

loop_
_atom_site_label
_atom_site_fract_x
_atom_site_fract_y
_atom_site_fract_z
_atom_site_occupancy
_atom_site_U_iso_or_equiv
O1 0.11080 0.08640 0.21870 1.00000 0.01013
O2 0.11320 0.17220 0.71790 1.00000 0.01013
O3 0.10840 0.00000 0.71830 1.00000 0.01013
O4 0.35900 0.24650 0.78460 1.00000 0.01013
O5 0.34420 0.13520 0.10220 1.00000 0.01393
O6 0.34290 0.11550 0.59540 1.00000 0.01393
O7 0.33710 0.00000 0.29320 1.00000 0.01520
Si1 0.28030 0.08540 0.29660 0.90000 0.00507
Al1_1 0.28030 0.08540 0.29660 0.10000 0.00507
Si2 0.28920 0.17090 0.80650 0.90000 0.00507
Al2_1 0.28920 0.17090 0.80650 0.10000 0.00507
Mg1 0.00000 0.08730 0.50000 0.92000 0.00760
Al1_2 0.00000 0.08730 0.50000 0.08000 0.00760
Mg2 0.00000 0.17680 0.50000 0.92000 0.00760
Al2_2 0.00000 0.17680 0.50000 0.08000 0.00760
Mg3 0.00000 0.00000 0.00000 0.92000 0.00760
Al3 0.00000 0.00000 0.00000 0.08000 0.00760
Ca4 0.00000 0.27750 0.50000 0.84000 0.01140
Mg4 0.00000 0.27750 0.50000 0.16000 0.01140
NaA 0.00000 0.50000 0.00000 0.43000 0.02913

loop_
_cod_changelog_entry_id
_cod_changelog_entry_author
_cod_changelog_entry_date
_cod_changelog_entry_text
1
;cod-tools version 3.10.1
Id: cif_fix_AMCSD_atom_labels 10224 2024-08-07 11:09:31Z saulius
;
2024-08-07T19:38:45+03:00
;Changed the following '_atom_site_label' values:
the first duplicated label 'Al1'  converted to 'Al1_1'
duplicated label 'Al1' at index 12 converted to 'Al1_2'
the first duplicated label 'Al2'  converted to 'Al2_1'
duplicated label 'Al2' at index 14 converted to 'Al2_2'
;

loop_
_cod_related_entry_id
_cod_related_entry_database
_cod_related_entry_code
1 AMCSD 0002278
